data_2313030
loop_
_publ_author_name
'Salazar, Jacob K.'
'Kaduk, James A.'
'Dosen, Anja'
'Blanton, Thomas N.'

_publ_section_title
;
 Avutometinib.
;
_journal_coeditor_code EE2030
_journal_issue 'Pt 6'
_journal_name_full 'Acta crystallographica. Section E, Crystallographic communications'
_journal_page_first 651
_journal_page_last 655
_journal_paper_doi 10.1107/S2056989026004482
_journal_volume 82
_journal_year 2026
_chemical_formula_iupac 'C21 H18 F N5 O5 S'
_chemical_formula_moiety 'C21 H18 F N5 O5 S'
_chemical_formula_sum 'C21 H18 F N5 O5 S'
_chemical_formula_weight 471.46
_space_group_IT_number 2
_space_group_name_Hall '-P 1'
_space_group_name_H-M_alt 'P -1'
_symmetry_cell_setting triclinic
_symmetry_space_group_name_H-M 'P -1'
_cell_angle_alpha 83.98
_cell_angle_beta 81.78
_cell_angle_gamma 66.68
_cell_formula_units_Z 2
_cell_length_a 8.91097
_cell_length_b 9.47933
_cell_length_c 13.24641
_cell_volume 1015.526
_cod_data_source_file ee2030.cif
_cod_data_source_block avutometinib_VASP
_cod_original_cell_volume 1015.53
_cod_database_code 2313030

loop_
_symmetry_equiv_pos_site_id
_symmetry_equiv_pos_as_xyz
1 x,y,z
2 -x,-y,-z

loop_
_atom_site_type_symbol
_atom_site_label
_atom_site_fract_x
_atom_site_fract_y
_atom_site_fract_z
S S1 -0.24757 0.18753 0.42895
F F2 -0.07477 0.45568 0.17671
O O3 0.71646 0.31732 0.09192
O O4 0.53929 0.45121 0.21599
O O5 1.12701 0.05321 -0.16336
O O6 -0.42292 0.24813 0.42629
O O7 -0.14823 0.03113 0.40340
N N8 -0.19006 0.30945 0.34680
N N9 0.07524 0.19945 0.39447
N N10 -0.21091 0.20419 0.54292
N N11 1.34192 0.08760 -0.25877
N N12 1.06472 0.25390 -0.28664
C C13 0.42895 0.35914 0.09446
C C14 0.46617 0.27131 0.01093
C C15 0.25568 0.44005 0.14351
C C16 0.63371 0.20853 -0.03693
C C17 0.19668 0.34780 0.22776
C C18 0.75384 0.23729 0.00578
C C19 0.55739 0.38083 0.13895
C C20 0.33632 0.24377 -0.03426
C C21 0.68522 0.12449 -0.12629
C C22 0.91658 0.18843 -0.03742
C C23 0.03348 0.36349 0.24311
C C24 0.30019 0.24992 0.29808
C C25 0.96096 0.10896 -0.12596
C C26 0.84706 0.07495 -0.17096
C C27 -0.02552 0.28926 0.32727
C C28 0.23404 0.17983 0.37918
C C29 1.17844 0.13683 -0.24060
C C30 -0.28532 0.35499 0.58704
C C31 1.39657 0.16416 -0.33617
C C32 1.12400 0.32658 -0.36442
C C33 1.29130 0.28551 -0.39322
H H34 0.24832 0.54394 0.17773
H H35 0.16996 0.48068 0.08520
H H36 0.22340 0.27002 0.01837
H H37 0.37818 0.12413 -0.05544
H H38 0.30606 0.31650 -0.10496
H H39 0.59597 0.09911 -0.16153
H H40 1.00632 0.21209 -0.00181
H H41 0.42946 0.23167 0.29139
H H42 0.88621 0.01237 -0.24077
H H43 0.31035 0.10618 0.43672
H H44 -0.27345 0.36968 0.29517
H H45 -0.08805 0.14370 0.55085
H H46 -0.22639 0.43396 0.55260
H H47 -0.27350 0.33849 0.66903
H H48 -0.41643 0.40770 0.57712
H H49 1.52997 0.12683 -0.35303
H H50 1.03244 0.42144 -0.40429
H H51 1.33943 0.34281 -0.45717

loop_
_geom_hbond_atom_site_label_D
_geom_hbond_atom_site_label_H
_geom_hbond_atom_site_label_A
_geom_hbond_site_symmetry_A
_geom_hbond_distance_DH
_geom_hbond_distance_HA
_geom_hbond_distance_DA
_geom_hbond_angle_DHA
_geom_hbond_publ_flag
N8 H44 O4 1_455 1.036 1.947 2.961 165.2 n
N10 H45 O7 2_556 1.030 2.222 3.223 163.4 n
N10 H45 N9 . 1.030 2.491 2.977 108.1 n
C24 H41 O6 1_655 1.087 2.417 3.183 126.3 n
C33 H51 O6 1_754 1.087 2.350 3.170 130.9 n
C21 H39 N11 1_455 1.091 2.803 3.882 170.3 n
C31 H49 N10 1_754 1.094 2.826 3.777 145.3 n
